data_7011720
loop_
_publ_author_name
'Uehara, Kazuhiro'
'Hikichi, Shiro'
'Akita, Munetaka'

_publ_section_title
;
 Highly labile cationic tris-acetonitrile complexes, [TpRM(NCMe)3]OTf
 (M = Ni, Co; TpR: hydrotrispyrazolylborato, R = Ph, Me and iPr2):
 versatile precursors for TpR-containing nickel and cobalt complexes
;
_journal_issue 18
_journal_name_full 'Journal of the Chemical Society, Dalton Transactions'
_journal_page_first 3529
_journal_paper_doi 10.1039/b203377c
_journal_year 2002
_chemical_formula_moiety 'C30 H28 B Cl Co N6 '
_chemical_formula_sum 'C30 H28 B Cl Co N6'
_chemical_formula_weight 577.79
_space_group_IT_number 14
_symmetry_cell_setting monoclinic
_symmetry_Int_Tables_number 14
_symmetry_space_group_name_Hall '-P 2yn'
_symmetry_space_group_name_H-M 'P 1 21/n 1'
_audit_creation_date 'Thu Jun 27 00:14:39 2002'
_audit_creation_method 'by teXsan'
_cell_angle_alpha 90
_cell_angle_beta 94.40(1)
_cell_angle_gamma 90
_cell_formula_units_Z 4
_cell_length_a 11.085(2)
_cell_length_b 15.280(4)
_cell_length_c 16.261(2)
_cell_measurement_temperature 213.2
_cell_volume 2746.2(9)
_computing_data_reduction 'teXsan Ver. 1.11'
_computing_publication_material 'teXsan Ver. 1.11'
_computing_structure_refinement SHELXL97
_computing_structure_solution SHELXS86
_diffrn_radiation_type 'Mo K\a'
_diffrn_radiation_wavelength 0.7107
_diffrn_reflns_av_R_equivalents 0.000
_diffrn_reflns_limit_h_max 14
_diffrn_reflns_limit_h_min 0
_diffrn_reflns_limit_k_max 19
_diffrn_reflns_limit_k_min 0
_diffrn_reflns_limit_l_max 20
_diffrn_reflns_limit_l_min -21
_diffrn_reflns_number 5174
_diffrn_reflns_theta_max 27.51
_exptl_absorpt_coefficient_mu 0.754
_exptl_absorpt_correction_type none
_exptl_crystal_colour blue
_exptl_crystal_density_diffrn 1.397
_exptl_crystal_density_method 'not measured'
_exptl_crystal_description block
_exptl_crystal_size_max 0.25
_exptl_crystal_size_mid 0.23
_exptl_crystal_size_min 0.23
_refine_diff_density_max 0.34
_refine_diff_density_min -1.11
_refine_ls_extinction_coef 0.0000
_refine_ls_extinction_expression Fc^*^=kFc[1+0.001xFc^2^\l^3^/sin(2\q)]^-1/4^
_refine_ls_extinction_method SHELXL
_refine_ls_goodness_of_fit_ref 1.251
_refine_ls_hydrogen_treatment noref
_refine_ls_number_parameters 355
_refine_ls_number_reflns 4702
_refine_ls_R_factor_gt 0.0599
_refine_ls_shift/su_max -0.0020
_refine_ls_structure_factor_coef Fsqd
_refine_ls_weighting_details 'w = 1/[\s^2^(Fo^2^) + (0.1000P)^2^+0.0000P] where P=(Fo^2^+2Fc^2^)/3'
_refine_ls_weighting_scheme calc
_refine_ls_wR_factor_ref 0.1637
_reflns_number_gt 4702
_reflns_number_total 5174
_reflns_threshold_expression >2.0sigma(I)
_cod_data_source_file b203377c.txt
_cod_data_source_block compound_2Co
_cod_original_cell_volume 2746.1(9)
_cod_original_formula_sum 'C30 H28 B Cl Co N6 '
_cod_database_code 7011720

loop_
_symmetry_equiv_pos_as_xyz
x,y,z
1/2-x,1/2+y,1/2-z
-x,-y,-z
1/2+x,1/2-y,1/2+z

loop_
_atom_site_label
_atom_site_type_symbol
_atom_site_fract_x
_atom_site_fract_y
_atom_site_fract_z
_atom_site_U_iso_or_equiv
_atom_site_adp_type
_atom_site_occupancy
_atom_site_calc_flag
_atom_site_refinement_flags
_atom_site_disorder_assembly
_atom_site_disorder_group
Co(1) Co 0.21938(3) 0.74615(3) 0.23134(2) 0.0257(1) Uani 1.00 d . . .
Cl(1) Cl 0.03423(7) 0.70721(6) 0.18795(5) 0.0389(2) Uani 1.00 d . . .
N(11) N 0.3661(2) 0.6933(2) 0.1806(2) 0.0290(6) Uani 1.00 d . . .
N(12) N 0.4716(2) 0.7312(2) 0.2144(2) 0.0289(6) Uani 1.00 d . . .
N(21) N 0.2712(2) 0.8730(2) 0.2228(2) 0.0287(5) Uani 1.00 d . . .
N(22) N 0.3934(2) 0.8817(2) 0.2426(2) 0.0282(5) Uani 1.00 d . . .
N(31) N 0.2878(2) 0.7437(2) 0.3505(2) 0.0273(5) Uani 1.00 d . . .
N(32) N 0.4070(2) 0.7678(2) 0.3565(2) 0.0276(5) Uani 1.00 d . . .
C(11) C 0.3971(3) 0.6413(2) 0.1189(2) 0.0298(6) Uani 1.00 d . . .
C(12) C 0.5218(3) 0.6478(3) 0.1123(2) 0.0371(7) Uani 1.00 d . . .
C(13) C 0.5655(3) 0.7029(2) 0.1732(2) 0.0344(7) Uani 1.00 d . . .
C(14) C 0.6934(3) 0.7300(3) 0.1957(3) 0.0451(9) Uani 1.00 d . . .
C(21) C 0.2312(3) 0.9495(2) 0.1909(2) 0.0273(6) Uani 1.00 d . . .
C(22) C 0.3298(3) 1.0072(2) 0.1880(2) 0.0308(7) Uani 1.00 d . . .
C(23) C 0.4298(3) 0.9625(2) 0.2216(2) 0.0289(6) Uani 1.00 d . . .
C(24) C 0.5568(3) 0.9932(3) 0.2359(2) 0.0383(8) Uani 1.00 d . . .
C(31) C 0.2605(3) 0.7222(2) 0.4272(2) 0.0264(6) Uani 1.00 d . . .
C(32) C 0.3639(3) 0.7303(2) 0.4824(2) 0.0307(7) Uani 1.00 d . . .
C(33) C 0.4541(3) 0.7600(2) 0.4353(2) 0.0297(7) Uani 1.00 d . . .
C(34) C 0.5825(3) 0.7826(3) 0.4625(2) 0.0371(8) Uani 1.00 d . . .
C(101) C 0.3134(3) 0.5840(2) 0.0692(2) 0.0309(7) Uani 1.00 d . . .
C(102) C 0.3357(3) 0.5656(2) -0.0126(2) 0.0360(7) Uani 1.00 d . . .
C(103) C 0.2627(4) 0.5074(3) -0.0588(2) 0.0414(8) Uani 1.00 d . . .
C(104) C 0.1685(4) 0.4667(3) -0.0248(3) 0.0440(9) Uani 1.00 d . . .
C(105) C 0.1451(4) 0.4843(3) 0.0563(2) 0.0430(8) Uani 1.00 d . . .
C(106) C 0.2175(3) 0.5425(2) 0.1030(2) 0.0358(7) Uani 1.00 d . . .
C(201) C 0.1028(3) 0.9692(2) 0.1735(2) 0.0319(7) Uani 1.00 d . . .
C(202) C 0.0653(3) 1.0251(3) 0.1094(3) 0.0432(8) Uani 1.00 d . . .
C(203) C -0.0546(4) 1.0477(3) 0.0955(3) 0.051(1) Uani 1.00 d . . .
C(204) C -0.1395(3) 1.0161(3) 0.1457(3) 0.050(1) Uani 1.00 d . . .
C(205) C -0.1027(4) 0.9589(3) 0.2100(3) 0.052(1) Uani 1.00 d . . .
C(206) C 0.0171(3) 0.9371(3) 0.2240(3) 0.0426(8) Uani 1.00 d . . .
C(301) C 0.1383(3) 0.6960(2) 0.4463(2) 0.0282(6) Uani 1.00 d . . .
C(302) C 0.1231(3) 0.6340(3) 0.5076(2) 0.0391(8) Uani 1.00 d . . .
C(303) C 0.0077(4) 0.6112(3) 0.5268(2) 0.050(1) Uani 1.00 d . . .
C(304) C -0.0934(4) 0.6484(3) 0.4859(3) 0.051(1) Uani 1.00 d . . .
C(305) C -0.0780(3) 0.7095(3) 0.4247(3) 0.0498(10) Uani 1.00 d . . .
C(306) C 0.0364(3) 0.7332(3) 0.4047(2) 0.0370(8) Uani 1.00 d . . .
B(1) B 0.4679(3) 0.8028(2) 0.2806(2) 0.0276(7) Uani 1.00 d . . .
H(0) H 0.5537 0.8200 0.3012 0.0418 Uiso 1.00 calc . . .
H(12) H 0.5742 0.6200 0.0741 0.0418 Uiso 1.00 calc . . .
H(14A) H 0.7162 0.7132 0.2517 0.0451 Uiso 1.00 calc . . .
H(14B) H 0.7003 0.7924 0.1904 0.0451 Uiso 1.00 calc . . .
H(14C) H 0.7459 0.7019 0.1595 0.0451 Uiso 1.00 calc . . .
H(22) H 0.3307 1.0800 0.1726 0.0418 Uiso 1.00 calc . . .
H(24A) H 0.5769 1.0000 0.2940 0.0383 Uiso 1.00 calc . . .
H(24B) H 0.5655 1.0485 0.2088 0.0383 Uiso 1.00 calc . . .
H(24C) H 0.6101 0.9511 0.2140 0.0383 Uiso 1.00 calc . . .
H(32) H 0.3646 0.7200 0.5455 0.0418 Uiso 1.00 calc . . .
H(34A) H 0.5980 0.7691 0.5200 0.0371 Uiso 1.00 calc . . .
H(34B) H 0.5957 0.8439 0.4539 0.0371 Uiso 1.00 calc . . .
H(34C) H 0.6361 0.7492 0.4311 0.0371 Uiso 1.00 calc . . .
H(102) H 0.4101 0.6000 -0.0351 0.0418 Uiso 1.00 calc . . .
H(103) H 0.2867 0.5000 -0.1195 0.0418 Uiso 1.00 calc . . .
H(104) H 0.1114 0.4200 -0.0550 0.0418 Uiso 1.00 calc . . .
H(105) H 0.0841 0.4400 0.0833 0.0418 Uiso 1.00 calc . . .
H(106) H 0.2054 0.5600 0.1620 0.0418 Uiso 1.00 calc . . .
H(202) H 0.1176 1.0400 0.0644 0.0418 Uiso 1.00 calc . . .
H(203) H -0.0848 1.0800 0.0468 0.0418 Uiso 1.00 calc . . .
H(204) H -0.2356 1.0200 0.1289 0.0418 Uiso 1.00 calc . . .
H(205) H -0.1760 0.9400 0.2489 0.0418 Uiso 1.00 calc . . .
H(206) H 0.0495 0.9000 0.2713 0.0418 Uiso 1.00 calc . . .
H(302) H 0.1958 0.6000 0.5382 0.0418 Uiso 1.00 calc . . .
H(303) H 0.0150 0.5600 0.5807 0.0418 Uiso 1.00 calc . . .
H(304) H -0.1746 0.6400 0.5088 0.0418 Uiso 1.00 calc . . .
H(305) H -0.1552 0.7400 0.3924 0.0418 Uiso 1.00 calc . . .
H(306) H 0.0398 0.7800 0.3580 0.0418 Uiso 1.00 calc . . .

loop_
_atom_site_aniso_label
_atom_site_aniso_U_11
_atom_site_aniso_U_22
_atom_site_aniso_U_33
_atom_site_aniso_U_12
_atom_site_aniso_U_13
_atom_site_aniso_U_23
Co(1) 0.0240(2) 0.0322(3) 0.0205(2) -0.0014(2) -0.0004(2) 0.0001(2)
Cl(1) 0.0277(4) 0.0529(5) 0.0351(4) -0.0063(3) -0.0045(3) -0.0032(4)
N(11) 0.025(1) 0.037(1) 0.026(1) -0.001(1) 0.0022(10) -0.001(1)
N(12) 0.025(1) 0.036(2) 0.026(1) 0.000(1) 0.0012(10) 0.000(1)
N(21) 0.027(1) 0.031(1) 0.028(1) -0.001(1) -0.0005(10) 0.004(1)
N(22) 0.027(1) 0.034(1) 0.023(1) -0.004(1) 0.0014(10) 0.001(1)
N(31) 0.026(1) 0.033(1) 0.022(1) -0.001(1) -0.0011(10) 0.001(1)
N(32) 0.026(1) 0.034(1) 0.022(1) -0.002(1) -0.0001(10) 0.001(1)
C(11) 0.031(1) 0.034(2) 0.024(2) 0.004(1) 0.000(1) 0.001(1)
C(12) 0.036(2) 0.046(2) 0.030(2) 0.009(1) 0.006(1) -0.003(1)
C(13) 0.027(1) 0.045(2) 0.032(2) 0.004(1) 0.005(1) 0.002(1)
C(14) 0.028(2) 0.061(3) 0.047(2) 0.003(2) 0.006(2) -0.004(2)
C(21) 0.035(2) 0.027(2) 0.021(1) -0.001(1) 0.002(1) 0.001(1)
C(22) 0.034(1) 0.035(2) 0.024(2) -0.003(1) 0.003(1) 0.003(1)
C(23) 0.034(1) 0.033(2) 0.021(1) -0.004(1) 0.006(1) -0.001(1)
C(24) 0.034(2) 0.043(2) 0.037(2) -0.008(1) 0.003(1) -0.001(2)
C(31) 0.033(1) 0.027(1) 0.020(1) -0.001(1) 0.002(1) -0.001(1)
C(32) 0.035(2) 0.036(2) 0.020(1) 0.000(1) 0.001(1) -0.001(1)
C(33) 0.028(1) 0.036(2) 0.024(2) 0.001(1) -0.003(1) 0.000(1)
C(34) 0.032(2) 0.050(2) 0.027(2) -0.009(1) -0.007(1) 0.000(2)
C(101) 0.035(2) 0.035(2) 0.023(1) 0.006(1) -0.001(1) 0.000(1)
C(102) 0.039(2) 0.041(2) 0.028(2) 0.009(1) 0.003(1) -0.003(1)
C(103) 0.049(2) 0.049(2) 0.026(2) 0.012(2) -0.002(1) -0.004(2)
C(104) 0.056(2) 0.035(2) 0.039(2) 0.002(2) -0.010(2) -0.005(2)
C(105) 0.050(2) 0.041(2) 0.037(2) -0.010(2) 0.000(2) 0.004(2)
C(106) 0.046(2) 0.036(2) 0.026(2) -0.003(1) 0.002(1) 0.000(1)
C(201) 0.035(2) 0.030(2) 0.030(2) 0.001(1) 0.002(1) 0.002(1)
C(202) 0.039(2) 0.046(2) 0.043(2) -0.001(2) -0.003(2) 0.010(2)
C(203) 0.043(2) 0.045(2) 0.061(3) 0.003(2) -0.009(2) 0.016(2)
C(204) 0.036(2) 0.048(2) 0.066(3) 0.003(2) -0.005(2) -0.002(2)
C(205) 0.037(2) 0.064(3) 0.055(3) 0.004(2) 0.009(2) 0.007(2)
C(206) 0.038(2) 0.048(2) 0.043(2) 0.008(2) 0.009(2) 0.012(2)
C(301) 0.035(2) 0.032(2) 0.018(1) -0.001(1) 0.004(1) -0.004(1)
C(302) 0.046(2) 0.046(2) 0.025(2) -0.003(2) 0.005(1) 0.006(1)
C(303) 0.057(2) 0.061(3) 0.033(2) -0.015(2) 0.010(2) 0.005(2)
C(304) 0.042(2) 0.068(3) 0.045(2) -0.016(2) 0.014(2) -0.009(2)
C(305) 0.033(2) 0.073(3) 0.044(2) -0.002(2) 0.003(2) -0.006(2)
C(306) 0.035(2) 0.047(2) 0.030(2) -0.001(1) 0.004(1) 0.002(1)
B(1) 0.023(1) 0.035(2) 0.025(2) -0.003(1) -0.001(1) -0.001(1)

loop_
_atom_type_symbol
_atom_type_description
_atom_type_scat_dispersion_real
_atom_type_scat_dispersion_imag
_atom_type_scat_source
C C 0.003 0.002
;International Tables for Crystallography
(1992, Vol. C, Tables 4.2.6.8 and 6.1.1.4)
;
H H 0.000 0.000
;International Tables for Crystallography
(1992, Vol. C, Table 6.1.1.4)
;
B B 0.001 0.001
;International Tables for Crystallography
(1992, Vol. C, Tables 4.2.6.8 and 6.1.1.4)
;
N N 0.006 0.003
;International Tables for Crystallography
(1992, Vol. C, Tables 4.2.6.8 and 6.1.1.4)
;
Cl Cl 0.148 0.159
;International Tables for Crystallography
(1992, Vol. C, Tables 4.2.6.8 and 6.1.1.4)
;
Co Co 0.349 0.972
;International Tables for Crystallography
(1992, Vol. C, Tables 4.2.6.8 and 6.1.1.4)
;

loop_
_geom_angle_atom_site_label_1
_geom_angle_atom_site_label_2
_geom_angle_atom_site_label_3
_geom_angle
_geom_angle_site_symmetry_1
_geom_angle_site_symmetry_2
_geom_angle_site_symmetry_3
_geom_angle_publ_flag
Cl(1) Co(1) N(11) 120.98(8) . . . yes
Cl(1) Co(1) N(21) 119.90(7) . . . yes
Cl(1) Co(1) N(31) 124.97(8) . . . yes
N(11) Co(1) N(21) 96.4(1) . . . yes
N(11) Co(1) N(31) 97.3(1) . . . yes
N(21) Co(1) N(31) 89.8(1) . . . yes
Co(1) N(11) N(12) 110.4(2) . . . yes
Co(1) N(11) C(11) 142.3(2) . . . yes
N(12) N(11) C(11) 106.7(2) . . . yes
N(11) N(12) C(13) 109.2(3) . . . yes
N(11) N(12) B(1) 120.7(2) . . . yes
C(13) N(12) B(1) 129.6(3) . . . yes
Co(1) N(21) N(22) 110.9(2) . . . yes
Co(1) N(21) C(21) 140.5(2) . . . yes
N(22) N(21) C(21) 107.3(3) . . . yes
N(21) N(22) C(23) 109.8(2) . . . yes
N(21) N(22) B(1) 120.0(2) . . . yes
C(23) N(22) B(1) 130.3(3) . . . yes
Co(1) N(31) N(32) 110.6(2) . . . yes
Co(1) N(31) C(31) 142.7(2) . . . yes
N(32) N(31) C(31) 106.6(2) . . . yes
N(31) N(32) C(33) 110.1(3) . . . yes
N(31) N(32) B(1) 121.0(2) . . . yes
C(33) N(32) B(1) 128.8(3) . . . yes
N(11) C(11) C(12) 109.1(3) . . . yes
N(11) C(11) C(101) 125.1(3) . . . yes
C(12) C(11) C(101) 125.8(3) . . . yes
C(11) C(12) C(13) 106.6(3) . . . yes
N(12) C(13) C(12) 108.4(3) . . . yes
N(12) C(13) C(14) 122.8(3) . . . yes
C(12) C(13) C(14) 128.9(3) . . . yes
N(21) C(21) C(22) 108.9(3) . . . yes
N(21) C(21) C(201) 123.0(3) . . . yes
C(22) C(21) C(201) 127.6(3) . . . yes
C(21) C(22) C(23) 106.2(3) . . . yes
N(22) C(23) C(22) 107.9(3) . . . yes
N(22) C(23) C(24) 123.2(3) . . . yes
C(22) C(23) C(24) 128.9(3) . . . yes
N(31) C(31) C(32) 109.9(3) . . . yes
N(31) C(31) C(301) 122.7(3) . . . yes
C(32) C(31) C(301) 127.5(3) . . . yes
C(31) C(32) C(33) 105.2(3) . . . yes
N(32) C(33) C(32) 108.2(3) . . . yes
N(32) C(33) C(34) 123.3(3) . . . yes
C(32) C(33) C(34) 128.5(3) . . . yes
C(11) C(101) C(102) 119.4(3) . . . yes
C(11) C(101) C(106) 121.6(3) . . . yes
C(102) C(101) C(106) 118.8(3) . . . yes
C(101) C(102) C(103) 120.4(3) . . . yes
C(102) C(103) C(104) 120.3(3) . . . yes
C(103) C(104) C(105) 119.9(4) . . . yes
C(104) C(105) C(106) 120.1(4) . . . yes
C(101) C(106) C(105) 120.4(3) . . . yes
C(21) C(201) C(202) 120.3(3) . . . yes
C(21) C(201) C(206) 120.8(3) . . . yes
C(202) C(201) C(206) 118.7(3) . . . yes
C(201) C(202) C(203) 120.6(4) . . . yes
C(202) C(203) C(204) 120.6(4) . . . yes
C(203) C(204) C(205) 119.2(4) . . . yes
C(204) C(205) C(206) 119.9(4) . . . yes
C(201) C(206) C(205) 120.9(4) . . . yes
C(31) C(301) C(302) 120.0(3) . . . yes
C(31) C(301) C(306) 120.8(3) . . . yes
C(302) C(301) C(306) 119.1(3) . . . yes
C(301) C(302) C(303) 119.8(3) . . . yes
C(302) C(303) C(304) 121.2(4) . . . yes
C(303) C(304) C(305) 118.9(4) . . . yes
C(304) C(305) C(306) 120.7(4) . . . yes
C(301) C(306) C(305) 120.3(4) . . . yes
N(12) B(1) N(22) 108.3(2) . . . yes
N(12) B(1) N(32) 110.4(3) . . . yes
N(22) B(1) N(32) 109.5(2) . . . yes

loop_
_geom_bond_atom_site_label_1
_geom_bond_atom_site_label_2
_geom_bond_distance
_geom_bond_site_symmetry_1
_geom_bond_site_symmetry_2
_geom_bond_publ_flag
Co(1) Cl(1) 2.2004(9) . . yes
Co(1) N(11) 2.045(3) . . yes
Co(1) N(21) 2.029(3) . . yes
Co(1) N(31) 2.027(3) . . yes
N(11) N(12) 1.381(4) . . yes
N(11) C(11) 1.345(4) . . yes
N(12) C(13) 1.352(4) . . yes
N(12) B(1) 1.538(5) . . yes
N(21) N(22) 1.374(3) . . yes
N(21) C(21) 1.340(4) . . yes
N(22) C(23) 1.350(4) . . yes
N(22) B(1) 1.561(4) . . yes
N(31) N(32) 1.368(4) . . yes
N(31) C(31) 1.345(4) . . yes
N(32) C(33) 1.351(4) . . yes
N(32) B(1) 1.547(5) . . yes
C(11) C(12) 1.398(5) . . yes
C(11) C(101) 1.473(4) . . yes
C(12) C(13) 1.360(5) . . yes
C(13) C(14) 1.496(5) . . yes
C(21) C(22) 1.408(4) . . yes
C(21) C(201) 1.461(4) . . yes
C(22) C(23) 1.379(4) . . yes
C(23) C(24) 1.486(5) . . yes
C(31) C(32) 1.407(4) . . yes
C(31) C(301) 1.468(4) . . yes
C(32) C(33) 1.383(5) . . yes
C(33) C(34) 1.498(4) . . yes
C(101) C(102) 1.399(5) . . yes
C(101) C(106) 1.387(5) . . yes
C(102) C(103) 1.385(5) . . yes
C(103) C(104) 1.368(6) . . yes
C(104) C(105) 1.390(6) . . yes
C(105) C(106) 1.384(5) . . yes
C(201) C(202) 1.387(5) . . yes
C(201) C(206) 1.392(5) . . yes
C(202) C(203) 1.374(5) . . yes
C(203) C(204) 1.380(6) . . yes
C(204) C(205) 1.400(7) . . yes
C(205) C(206) 1.371(5) . . yes
C(301) C(302) 1.394(5) . . yes
C(301) C(306) 1.392(5) . . yes
C(302) C(303) 1.385(6) . . yes
C(303) C(304) 1.380(6) . . yes
C(304) C(305) 1.385(7) . . yes
C(305) C(306) 1.382(5) . . yes

loop_
_geom_contact_atom_site_label_1
_geom_contact_atom_site_label_2
_geom_contact_distance
_geom_contact_site_symmetry_1
_geom_contact_site_symmetry_2
_geom_contact_publ_flag
C(12) C(103) 3.522(5) . 3_665 ?
C(22) C(106) 3.520(5) . 2_555 ?
C(23) C(303) 3.532(5) . 4_564 ?
C(32) C(202) 3.586(5) . 2_545 ?
C(33) C(203) 3.479(5) . 2_545 ?
C(104) C(105) 3.555(6) . 3_565 ?
C(202) C(203) 3.506(6) . 3_575 ?
C(303) C(303) 3.510(9) . 3_566 ?
